data_7716165
loop_
_publ_author_name
'Karmakar, Himadri'
'Kumar, Gobbilla Sai'
'Pal, Kuntal'
'Chandrasekhar, Vadapalli'
'Panda, Tarun K.'

_publ_section_title
;
 Tri-coordinated zinc alkyl complexes with <i>N</i>^<i>S</i>/<i>Se</i>
 coordination of imino-phosphanamidinate chalcogenide ligands as
 precursors for efficient hydroboration of nitriles and esters.
;
_journal_issue 25
_journal_name_full 'Dalton transactions (Cambridge, England : 2003)'
_journal_page_first 10592
_journal_page_last 10602
_journal_paper_doi 10.1039/d4dt00840e
_journal_volume 53
_journal_year 2024
_chemical_formula_moiety 'C31 H47 N4 P S Zn'
_chemical_formula_sum 'C31 H47 N4 P S Zn'
_chemical_formula_weight 604.15
_space_group_crystal_system monoclinic
_space_group_IT_number 14
_space_group_name_Hall '-P 2yn'
_space_group_name_H-M_alt 'P 1 21/n 1'
_atom_sites_solution_hydrogens geom
_atom_sites_solution_primary iterative
_audit_creation_date 2024-03-19
_audit_creation_method
;
Olex2 1.3-alpha
(compiled 2020.11.12 svn.r5f609507 for OlexSys, GUI svn.r6408)
;
_audit_update_record
;
2024-03-20 deposited with the CCDC.	2024-05-22 downloaded from the CCDC.
;
_cell_angle_alpha 90
_cell_angle_beta 105.216(4)
_cell_angle_gamma 90
_cell_formula_units_Z 4
_cell_length_a 11.0220(16)
_cell_length_b 16.528(3)
_cell_length_c 18.701(3)
_cell_measurement_reflns_used 33208
_cell_measurement_temperature 273(2)
_cell_measurement_theta_max 27.115
_cell_measurement_theta_min 1.951
_cell_volume 3287.4(9)
_computing_molecular_graphics 'Olex2 1.3-alpha (Dolomanov et al., 2009)'
_computing_publication_material 'Olex2 1.3-alpha (Dolomanov et al., 2009)'
_computing_structure_refinement 'XL  (Sheldrick, 2008)'
_computing_structure_solution 'olex2.solve 1.3-alpha (Bourhis et al., 2015)'
_diffrn_ambient_temperature 273.15
_diffrn_measured_fraction_theta_full 0.982
_diffrn_measured_fraction_theta_max 0.977
_diffrn_measurement_device_type Bruker
_diffrn_radiation_type MoK\a
_diffrn_radiation_wavelength 0.71073
_diffrn_reflns_av_R_equivalents 0.0853
_diffrn_reflns_av_unetI/netI 0.0831
_diffrn_reflns_Laue_measured_fraction_full 0.982
_diffrn_reflns_Laue_measured_fraction_max 0.977
_diffrn_reflns_limit_h_max 14
_diffrn_reflns_limit_h_min -14
_diffrn_reflns_limit_k_max 21
_diffrn_reflns_limit_k_min -21
_diffrn_reflns_limit_l_max 23
_diffrn_reflns_limit_l_min -23
_diffrn_reflns_number 32571
_diffrn_reflns_point_group_measured_fraction_full 0.982
_diffrn_reflns_point_group_measured_fraction_max 0.977
_diffrn_reflns_theta_full 25.242
_diffrn_reflns_theta_max 27.115
_diffrn_reflns_theta_min 2.257
_exptl_absorpt_coefficient_mu 0.884
_exptl_absorpt_correction_T_max 1.0000
_exptl_absorpt_correction_T_min 0.851
_exptl_absorpt_correction_type multi-scan
_exptl_absorpt_process_details
;
CrysAlisPro 1.171.40.53 (Rigaku Oxford Diffraction, 2019)
Empirical absorption correction using spherical harmonics,
 implemented in SCALE3 ABSPACK scaling algorithm.
;
_exptl_crystal_colour colorless
_exptl_crystal_density_diffrn 1.221
_exptl_crystal_description block
_exptl_crystal_F_000 1288
_exptl_crystal_size_max 0.183
_exptl_crystal_size_mid 0.149
_exptl_crystal_size_min 0.14
_refine_diff_density_max 0.315
_refine_diff_density_min -0.429
_refine_diff_density_rms 0.058
_refine_ls_extinction_method none
_refine_ls_goodness_of_fit_ref 1.007
_refine_ls_hydrogen_treatment constr
_refine_ls_matrix_type full
_refine_ls_number_parameters 355
_refine_ls_number_reflns 7092
_refine_ls_number_restraints 3
_refine_ls_restrained_S_all 1.007
_refine_ls_R_factor_all 0.1371
_refine_ls_R_factor_gt 0.0569
_refine_ls_shift/su_max 0.000
_refine_ls_shift/su_mean 0.000
_refine_ls_structure_factor_coef Fsqd
_refine_ls_weighting_details 'w=1/[\s^2^(Fo^2^)+(0.0377P)^2^+2.9937P] where P=(Fo^2^+2Fc^2^)/3'
_refine_ls_weighting_scheme calc
_refine_ls_wR_factor_gt 0.1068
_refine_ls_wR_factor_ref 0.1306
_reflns_Friedel_coverage 0.000
_reflns_number_gt 3817
_reflns_number_total 7092
_reflns_threshold_expression 'I > 2\s(I)'
_cod_data_source_file d4dt00840e2.cif
_cod_data_source_block mo_tkp_hk_lh3szn_0m_a
_cod_depositor_comments 'Adding full bibliography for 7716164--7716167.cif.'
_cod_original_cell_volume 3287.3(8)
_cod_database_code 7716165
_shelx_shelxl_version_number 2016/6
_shelx_space_group_comment
;
The symmetry employed for this shelxl refinement is uniquely defined
by the following loop, which should always be used as a source of
symmetry information in preference to the above space-group names.
They are only intended as comments.
;
_shelx_estimated_absorpt_t_max 0.886
_shelx_estimated_absorpt_t_min 0.855
_olex2_refinement_description
;
1. Fixed Uiso
 At 1.2 times of:
  All C(H) groups, All C(H,H) groups
 At 1.5 times of:
  All C(H,H,H) groups
2. Restrained distances
 Zn1A-C1 \\sim Zn1A-C1A
 with sigma of 0.02
 Zn1A-C2 \\sim Zn1A-C2A
 with sigma of 0.04
 C1-C2 \\sim C1A-C2A
 with sigma of 0.02
3. Uiso/Uaniso restraints and constraints
Uanis(C1) = Uanis(C1A) = Uanis(C2) = Uanis(C2A)
4. Others
 Fixed Sof: C1(0.5) H1A(0.5) H1B(0.5) C2(0.5) H2A(0.5) H2B(0.5) H2C(0.5)
 C1A(0.5) H1AA(0.5) H1AB(0.5) C2A(0.5) H2AA(0.5) H2AB(0.5) H2AC(0.5)
5.a Ternary CH refined with riding coordinates:
 C9(H9), C12(H12)
5.b Secondary CH2 refined with riding coordinates:
 C1(H1A,H1B), C1A(H1AA,H1AB)
5.c Aromatic/amide H refined with riding coordinates:
 C5(H5), C6(H6), C7(H7), C16(H16), C17(H17), C27(H27), C28(H28), C29(H29),
 C30(H30), C31(H31)
5.d Idealised Me refined as rotating group:
 C10(H10A,H10B,H10C), C11(H11A,H11B,H11C), C13(H13A,H13B,H13C), C14(H14A,H14B,
 H14C), C19(H19A,H19B,H19C), C20(H20A,H20B,H20C), C21(H21A,H21B,H21C), C23(H23A,
 H23B,H23C), C24(H24A,H24B,H24C), C25(H25A,H25B,H25C), C2(H2A,H2B,H2C),
 C2A(H2AA,H2AB,H2AC)
;
_olex2_submission_special_instructions 'No special instructions were received'

loop_
_space_group_symop_operation_xyz
'x, y, z'
'-x+1/2, y+1/2, -z+1/2'
'-x, -y, -z'
'x-1/2, -y-1/2, z-1/2'

loop_
_atom_site_label
_atom_site_type_symbol
_atom_site_fract_x
_atom_site_fract_y
_atom_site_fract_z
_atom_site_U_iso_or_equiv
_atom_site_adp_type
_atom_site_occupancy
_atom_site_site_symmetry_order
_atom_site_calc_flag
_atom_site_refinement_flags_posn
_atom_site_refinement_flags_adp
_atom_site_refinement_flags_occupancy
_atom_site_disorder_assembly
_atom_site_disorder_group
P1 P 0.55329(9) 0.21395(5) 0.29167(5) 0.0392(2) Uani 1 1 d . . . . .
S1 S 0.60581(10) 0.13007(6) 0.37472(6) 0.0563(3) Uani 1 1 d . . . . .
N1 N 0.4103(3) 0.23158(16) 0.29577(15) 0.0396(7) Uani 1 1 d . . . . .
N2 N 0.6304(3) 0.29466(16) 0.29475(16) 0.0443(8) Uani 1 1 d . . . . .
N3 N 0.8497(3) 0.32381(19) 0.3086(2) 0.0556(9) Uani 1 1 d . . . . .
N4 N 0.7118(3) 0.3785(2) 0.21312(19) 0.0573(9) Uani 1 1 d . . . . .
C3 C 0.3410(3) 0.3055(2) 0.2778(2) 0.0385(9) Uani 1 1 d . . . . .
C4 C 0.2456(4) 0.3119(2) 0.2112(2) 0.0487(10) Uani 1 1 d . . . . .
C5 C 0.1787(4) 0.3839(3) 0.1954(2) 0.0601(11) Uani 1 1 d . . . . .
H5 H 0.116743 0.389043 0.151054 0.072 Uiso 1 1 calc R U . . .
C6 C 0.2023(4) 0.4470(3) 0.2438(3) 0.0659(13) Uani 1 1 d . . . . .
H6 H 0.158065 0.495139 0.231940 0.079 Uiso 1 1 calc R U . . .
C7 C 0.2906(4) 0.4395(2) 0.3095(3) 0.0590(11) Uani 1 1 d . . . . .
H7 H 0.303543 0.482383 0.342793 0.071 Uiso 1 1 calc R U . . .
C8 C 0.3626(3) 0.3696(2) 0.3285(2) 0.0441(9) Uani 1 1 d . . . . .
C9 C 0.2133(4) 0.2414(3) 0.1586(2) 0.0686(13) Uani 1 1 d . . . . .
H9 H 0.290893 0.210848 0.162243 0.082 Uiso 1 1 calc R U . . .
C10 C 0.1603(5) 0.2656(4) 0.0769(3) 0.105(2) Uani 1 1 d . . . . .
H10A H 0.076989 0.287035 0.069795 0.158 Uiso 1 1 calc R U . . .
H10B H 0.157381 0.218957 0.045943 0.158 Uiso 1 1 calc R U . . .
H10C H 0.213395 0.306054 0.063941 0.158 Uiso 1 1 calc R U . . .
C11 C 0.1221(6) 0.1859(3) 0.1826(3) 0.103(2) Uani 1 1 d . . . . .
H11A H 0.155913 0.171254 0.233616 0.155 Uiso 1 1 calc R U . . .
H11B H 0.109395 0.137959 0.152519 0.155 Uiso 1 1 calc R U . . .
H11C H 0.043297 0.213204 0.176818 0.155 Uiso 1 1 calc R U . . .
C12 C 0.4548(4) 0.3650(2) 0.4045(2) 0.0530(10) Uani 1 1 d . . . . .
H12 H 0.502629 0.314673 0.406653 0.064 Uiso 1 1 calc R U . . .
C13 C 0.5485(4) 0.4344(3) 0.4198(3) 0.0762(14) Uani 1 1 d . . . . .
H13A H 0.595271 0.434663 0.383177 0.114 Uiso 1 1 calc R U . . .
H13B H 0.605182 0.427767 0.468126 0.114 Uiso 1 1 calc R U . . .
H13C H 0.504216 0.484741 0.417946 0.114 Uiso 1 1 calc R U . . .
C14 C 0.3836(4) 0.3606(3) 0.4647(2) 0.0746(13) Uani 1 1 d . . . . .
H14A H 0.330720 0.407403 0.461421 0.112 Uiso 1 1 calc R U . . .
H14B H 0.442687 0.359085 0.512635 0.112 Uiso 1 1 calc R U . . .
H14C H 0.332686 0.312664 0.457800 0.112 Uiso 1 1 calc R U . . .
C15 C 0.7234(4) 0.3275(2) 0.2732(2) 0.0467(10) Uani 1 1 d . . . . .
C16 C 0.9134(5) 0.3706(3) 0.2684(3) 0.0821(15) Uani 1 1 d . . . . .
H16 H 1.000186 0.377174 0.279460 0.099 Uiso 1 1 calc R U . . .
C17 C 0.8310(5) 0.4042(3) 0.2119(3) 0.0862(16) Uani 1 1 d . . . . .
H17 H 0.849711 0.439060 0.177266 0.103 Uiso 1 1 calc R U . . .
C18 C 0.9121(4) 0.2807(3) 0.3787(3) 0.0655(12) Uani 1 1 d . . . . .
C19 C 0.9135(4) 0.1900(3) 0.3629(3) 0.0819(15) Uani 1 1 d . . . . .
H19A H 0.828683 0.170851 0.344879 0.123 Uiso 1 1 calc R U . . .
H19B H 0.954074 0.161824 0.407613 0.123 Uiso 1 1 calc R U . . .
H19C H 0.958468 0.180469 0.326138 0.123 Uiso 1 1 calc R U . . .
C20 C 0.8443(4) 0.2996(3) 0.4382(2) 0.0769(14) Uani 1 1 d . . . . .
H20A H 0.840648 0.357182 0.444325 0.115 Uiso 1 1 calc R U . . .
H20B H 0.889166 0.275475 0.484253 0.115 Uiso 1 1 calc R U . . .
H20C H 0.760509 0.278147 0.423512 0.115 Uiso 1 1 calc R U . . .
C21 C 1.0486(4) 0.3091(3) 0.4058(3) 0.0926(17) Uani 1 1 d . . . . .
H21A H 1.091896 0.298011 0.368579 0.139 Uiso 1 1 calc R U . . .
H21B H 1.089217 0.280984 0.450617 0.139 Uiso 1 1 calc R U . . .
H21C H 1.050342 0.366274 0.415339 0.139 Uiso 1 1 calc R U . . .
C22 C 0.5939(4) 0.4119(3) 0.1635(2) 0.0613(12) Uani 1 1 d . . . . .
C23 C 0.5055(5) 0.3454(3) 0.1272(3) 0.0858(15) Uani 1 1 d . . . . .
H23A H 0.546649 0.311086 0.099434 0.129 Uiso 1 1 calc R U . . .
H23B H 0.431787 0.368718 0.094539 0.129 Uiso 1 1 calc R U . . .
H23C H 0.481734 0.314058 0.164607 0.129 Uiso 1 1 calc R U . . .
C24 C 0.5330(5) 0.4658(3) 0.2105(3) 0.0901(16) Uani 1 1 d . . . . .
H24A H 0.514209 0.434275 0.249308 0.135 Uiso 1 1 calc R U . . .
H24B H 0.456721 0.488417 0.179847 0.135 Uiso 1 1 calc R U . . .
H24C H 0.589735 0.508717 0.231772 0.135 Uiso 1 1 calc R U . . .
C25 C 0.6249(5) 0.4626(3) 0.1028(3) 0.1028(19) Uani 1 1 d . . . . .
H25A H 0.674818 0.508362 0.124525 0.154 Uiso 1 1 calc R U . . .
H25B H 0.548416 0.481139 0.069188 0.154 Uiso 1 1 calc R U . . .
H25C H 0.671162 0.430377 0.076289 0.154 Uiso 1 1 calc R U . . .
C26 C 0.5643(4) 0.1565(2) 0.2100(2) 0.0472(9) Uani 1 1 d . . . . .
C27 C 0.6704(4) 0.1602(3) 0.1835(2) 0.0692(13) Uani 1 1 d . . . . .
H27 H 0.735024 0.195788 0.205065 0.083 Uiso 1 1 calc R U . . .
C28 C 0.6811(5) 0.1115(3) 0.1251(3) 0.0823(15) Uani 1 1 d . . . . .
H28 H 0.752797 0.114975 0.107891 0.099 Uiso 1 1 calc R U . . .
C29 C 0.5897(6) 0.0593(3) 0.0930(3) 0.0831(16) Uani 1 1 d . . . . .
H29 H 0.598948 0.026049 0.054625 0.100 Uiso 1 1 calc R U . . .
C30 C 0.4827(5) 0.0552(3) 0.1171(3) 0.0789(15) Uani 1 1 d . . . . .
H30 H 0.418020 0.020304 0.094134 0.095 Uiso 1 1 calc R U . . .
C31 C 0.4710(4) 0.1029(2) 0.1756(2) 0.0597(11) Uani 1 1 d . . . . .
H31 H 0.398736 0.098918 0.192168 0.072 Uiso 1 1 calc R U . . .
Zn1A Zn 0.39544(5) 0.15496(3) 0.37431(3) 0.05861(18) Uani 1 1 d D . . . .
C1 C 0.285(4) 0.1137(17) 0.431(3) 0.104(2) Uani 0.5 1 d D . P A 1
H1A H 0.299576 0.145580 0.476066 0.125 Uiso 0.5 1 calc R U P A 1
H1B H 0.199062 0.124979 0.402731 0.125 Uiso 0.5 1 calc R U P A 1
C2 C 0.2893(11) 0.0283(8) 0.4529(8) 0.104(2) Uani 0.5 1 d D . P A 1
H2A H 0.289813 -0.005078 0.410979 0.156 Uiso 0.5 1 calc R U P A 1
H2B H 0.216872 0.015590 0.470213 0.156 Uiso 0.5 1 calc R U P A 1
H2C H 0.364183 0.018569 0.491775 0.156 Uiso 0.5 1 calc R U P A 1
C1A C 0.284(3) 0.1073(17) 0.428(3) 0.104(2) Uani 0.5 1 d D . P A 2
H1AA H 0.256572 0.148627 0.457605 0.125 Uiso 0.5 1 calc R U P A 2
H1AB H 0.210311 0.084865 0.393874 0.125 Uiso 0.5 1 calc R U P A 2
C2A C 0.3535(11) 0.0417(8) 0.4786(8) 0.104(2) Uani 0.5 1 d D . P A 2
H2AA H 0.381147 0.001353 0.449502 0.156 Uiso 0.5 1 calc R U P A 2
H2AB H 0.298563 0.017403 0.504697 0.156 Uiso 0.5 1 calc R U P A 2
H2AC H 0.425023 0.064603 0.513557 0.156 Uiso 0.5 1 calc R U P A 2

loop_
_atom_site_aniso_label
_atom_site_aniso_U_11
_atom_site_aniso_U_22
_atom_site_aniso_U_33
_atom_site_aniso_U_23
_atom_site_aniso_U_13
_atom_site_aniso_U_12
P1 0.0414(6) 0.0329(5) 0.0460(6) -0.0017(4) 0.0164(5) -0.0006(4)
S1 0.0568(7) 0.0520(6) 0.0630(7) 0.0150(5) 0.0208(6) 0.0099(5)
N1 0.0391(18) 0.0350(15) 0.0459(18) -0.0013(13) 0.0134(15) 0.0002(14)
N2 0.0408(19) 0.0390(16) 0.057(2) -0.0019(15) 0.0188(17) -0.0050(15)
N3 0.039(2) 0.055(2) 0.074(2) -0.0029(18) 0.017(2) -0.0068(17)
N4 0.048(2) 0.065(2) 0.063(2) 0.0034(19) 0.0218(19) -0.0113(18)
C3 0.036(2) 0.039(2) 0.044(2) 0.0011(17) 0.0163(19) -0.0012(17)
C4 0.043(2) 0.057(2) 0.046(2) -0.0034(19) 0.013(2) -0.002(2)
C5 0.048(3) 0.076(3) 0.055(3) 0.012(2) 0.012(2) 0.015(2)
C6 0.070(3) 0.054(3) 0.079(3) 0.014(3) 0.029(3) 0.024(2)
C7 0.064(3) 0.044(2) 0.071(3) -0.005(2) 0.022(3) 0.005(2)
C8 0.042(2) 0.046(2) 0.047(2) 0.0000(18) 0.016(2) 0.0019(18)
C9 0.054(3) 0.080(3) 0.061(3) -0.013(3) -0.004(3) 0.008(3)
C10 0.107(5) 0.141(5) 0.062(3) -0.026(3) 0.013(3) -0.035(4)
C11 0.151(6) 0.068(3) 0.081(4) -0.015(3) 0.013(4) -0.031(4)
C12 0.051(3) 0.049(2) 0.059(3) -0.013(2) 0.014(2) 0.000(2)
C13 0.070(3) 0.075(3) 0.082(3) -0.023(3) 0.016(3) -0.013(3)
C14 0.065(3) 0.094(4) 0.064(3) -0.006(3) 0.014(3) 0.000(3)
C15 0.045(3) 0.040(2) 0.056(3) -0.0054(18) 0.016(2) -0.0015(18)
C16 0.044(3) 0.101(4) 0.106(4) 0.010(3) 0.028(3) -0.021(3)
C17 0.062(4) 0.109(4) 0.096(4) 0.017(3) 0.037(3) -0.022(3)
C18 0.041(3) 0.061(3) 0.086(3) 0.000(3) 0.003(3) -0.001(2)
C19 0.057(3) 0.065(3) 0.120(4) 0.002(3) 0.018(3) 0.003(2)
C20 0.069(3) 0.092(4) 0.064(3) -0.002(3) 0.007(3) 0.004(3)
C21 0.046(3) 0.095(4) 0.126(5) 0.001(3) 0.003(3) -0.010(3)
C22 0.064(3) 0.060(3) 0.060(3) 0.015(2) 0.017(3) -0.009(2)
C23 0.079(4) 0.088(4) 0.079(3) 0.011(3) 0.001(3) -0.015(3)
C24 0.100(4) 0.074(3) 0.102(4) 0.018(3) 0.038(3) 0.019(3)
C25 0.108(5) 0.113(4) 0.093(4) 0.043(3) 0.037(4) -0.013(4)
C26 0.052(3) 0.0370(19) 0.055(2) -0.0014(18) 0.018(2) 0.0000(19)
C27 0.070(3) 0.070(3) 0.081(3) -0.027(3) 0.043(3) -0.012(2)
C28 0.095(4) 0.087(4) 0.081(4) -0.021(3) 0.050(3) 0.001(3)
C29 0.119(5) 0.071(3) 0.066(3) -0.023(3) 0.036(3) 0.007(3)
C30 0.103(4) 0.057(3) 0.074(3) -0.025(3) 0.019(3) -0.006(3)
C31 0.075(3) 0.040(2) 0.069(3) -0.009(2) 0.028(3) -0.005(2)
Zn1A 0.0653(4) 0.0511(3) 0.0688(3) 0.0090(3) 0.0342(3) -0.0033(3)
C1 0.102(4) 0.094(4) 0.139(5) 0.039(4) 0.075(4) 0.009(4)
C2 0.102(4) 0.094(4) 0.139(5) 0.039(4) 0.075(4) 0.009(4)
C1A 0.102(4) 0.094(4) 0.139(5) 0.039(4) 0.075(4) 0.009(4)
C2A 0.102(4) 0.094(4) 0.139(5) 0.039(4) 0.075(4) 0.009(4)

loop_
_atom_type_symbol
_atom_type_description
_atom_type_scat_dispersion_real
_atom_type_scat_dispersion_imag
_atom_type_scat_source
C C 0.0033 0.0016 'International Tables Vol C Tables 4.2.6.8 and 6.1.1.4'
H H 0.0000 0.0000 'International Tables Vol C Tables 4.2.6.8 and 6.1.1.4'
N N 0.0061 0.0033 'International Tables Vol C Tables 4.2.6.8 and 6.1.1.4'
P P 0.1023 0.0942 'International Tables Vol C Tables 4.2.6.8 and 6.1.1.4'
S S 0.1246 0.1234 'International Tables Vol C Tables 4.2.6.8 and 6.1.1.4'
Zn Zn 0.2839 1.4301 'International Tables Vol C Tables 4.2.6.8 and 6.1.1.4'

loop_
_geom_angle_atom_site_label_1
_geom_angle_atom_site_label_2
_geom_angle_atom_site_label_3
_geom_angle
_geom_angle_site_symmetry_1
_geom_angle_site_symmetry_3
_geom_angle_publ_flag
S1 P1 Zn1A 55.70(4) . . ?
N1 P1 S1 99.80(11) . . ?
N1 P1 C26 114.23(17) . . ?
N1 P1 Zn1A 44.14(10) . . ?
N2 P1 S1 120.21(13) . . ?
N2 P1 N1 111.55(15) . . ?
N2 P1 C26 108.46(16) . . ?
N2 P1 Zn1A 133.24(11) . . ?
C26 P1 S1 102.40(12) . . ?
C26 P1 Zn1A 117.99(12) . . ?
P1 S1 Zn1A 78.29(4) . . ?
P1 N1 Zn1A 101.00(15) . . ?
C3 N1 P1 127.3(2) . . ?
C3 N1 Zn1A 125.2(2) . . ?
C15 N2 P1 142.8(3) . . ?
C15 N3 C16 107.8(4) . . ?
C15 N3 C18 128.2(3) . . ?
C16 N3 C18 124.0(4) . . ?
C15 N4 C17 108.3(4) . . ?
C15 N4 C22 127.7(3) . . ?
C17 N4 C22 123.5(4) . . ?
C4 C3 N1 120.0(3) . . ?
C8 C3 N1 120.0(3) . . ?
C8 C3 C4 119.9(3) . . ?
C3 C4 C9 120.9(4) . . ?
C5 C4 C3 118.9(4) . . ?
C5 C4 C9 120.2(4) . . ?
C4 C5 H5 119.4 . . ?
C6 C5 C4 121.1(4) . . ?
C6 C5 H5 119.4 . . ?
C5 C6 H6 120.0 . . ?
C7 C6 C5 119.9(4) . . ?
C7 C6 H6 120.0 . . ?
C6 C7 H7 119.0 . . ?
C6 C7 C8 122.1(4) . . ?
C8 C7 H7 119.0 . . ?
C3 C8 C12 123.4(3) . . ?
C7 C8 C3 118.0(4) . . ?
C7 C8 C12 118.5(3) . . ?
C4 C9 H9 107.5 . . ?
C4 C9 C10 114.2(4) . . ?
C4 C9 C11 109.7(4) . . ?
C10 C9 H9 107.5 . . ?
C11 C9 H9 107.5 . . ?
C11 C9 C10 110.1(4) . . ?
C9 C10 H10A 109.5 . . ?
C9 C10 H10B 109.5 . . ?
C9 C10 H10C 109.5 . . ?
H10A C10 H10B 109.5 . . ?
H10A C10 H10C 109.5 . . ?
H10B C10 H10C 109.5 . . ?
C9 C11 H11A 109.5 . . ?
C9 C11 H11B 109.5 . . ?
C9 C11 H11C 109.5 . . ?
H11A C11 H11B 109.5 . . ?
H11A C11 H11C 109.5 . . ?
H11B C11 H11C 109.5 . . ?
C8 C12 H12 107.6 . . ?
C8 C12 C13 113.2(3) . . ?
C8 C12 C14 110.1(3) . . ?
C13 C12 H12 107.6 . . ?
C13 C12 C14 110.5(3) . . ?
C14 C12 H12 107.6 . . ?
C12 C13 H13A 109.5 . . ?
C12 C13 H13B 109.5 . . ?
C12 C13 H13C 109.5 . . ?
H13A C13 H13B 109.5 . . ?
H13A C13 H13C 109.5 . . ?
H13B C13 H13C 109.5 . . ?
C12 C14 H14A 109.5 . . ?
C12 C14 H14B 109.5 . . ?
C12 C14 H14C 109.5 . . ?
H14A C14 H14B 109.5 . . ?
H14A C14 H14C 109.5 . . ?
H14B C14 H14C 109.5 . . ?
N2 C15 N3 127.3(4) . . ?
N2 C15 N4 126.0(4) . . ?
N3 C15 N4 106.5(3) . . ?
N3 C16 H16 125.5 . . ?
C17 C16 N3 109.1(4) . . ?
C17 C16 H16 125.5 . . ?
N4 C17 H17 125.8 . . ?
C16 C17 N4 108.3(4) . . ?
C16 C17 H17 125.8 . . ?
N3 C18 C19 108.9(4) . . ?
N3 C18 C20 110.0(3) . . ?
N3 C18 C21 109.3(4) . . ?
C19 C18 C21 107.8(4) . . ?
C20 C18 C19 111.9(4) . . ?
C20 C18 C21 108.8(4) . . ?
C18 C19 H19A 109.5 . . ?
C18 C19 H19B 109.5 . . ?
C18 C19 H19C 109.5 . . ?
H19A C19 H19B 109.5 . . ?
H19A C19 H19C 109.5 . . ?
H19B C19 H19C 109.5 . . ?
C18 C20 H20A 109.5 . . ?
C18 C20 H20B 109.5 . . ?
C18 C20 H20C 109.5 . . ?
H20A C20 H20B 109.5 . . ?
H20A C20 H20C 109.5 . . ?
H20B C20 H20C 109.5 . . ?
C18 C21 H21A 109.5 . . ?
C18 C21 H21B 109.5 . . ?
C18 C21 H21C 109.5 . . ?
H21A C21 H21B 109.5 . . ?
H21A C21 H21C 109.5 . . ?
H21B C21 H21C 109.5 . . ?
N4 C22 C23 111.4(4) . . ?
N4 C22 C24 107.6(4) . . ?
N4 C22 C25 109.8(4) . . ?
C23 C22 C24 110.8(4) . . ?
C23 C22 C25 108.1(4) . . ?
C25 C22 C24 109.1(4) . . ?
C22 C23 H23A 109.5 . . ?
C22 C23 H23B 109.5 . . ?
C22 C23 H23C 109.5 . . ?
H23A C23 H23B 109.5 . . ?
H23A C23 H23C 109.5 . . ?
H23B C23 H23C 109.5 . . ?
C22 C24 H24A 109.5 . . ?
C22 C24 H24B 109.5 . . ?
C22 C24 H24C 109.5 . . ?
H24A C24 H24B 109.5 . . ?
H24A C24 H24C 109.5 . . ?
H24B C24 H24C 109.5 . . ?
C22 C25 H25A 109.5 . . ?
C22 C25 H25B 109.5 . . ?
C22 C25 H25C 109.5 . . ?
H25A C25 H25B 109.5 . . ?
H25A C25 H25C 109.5 . . ?
H25B C25 H25C 109.5 . . ?
C27 C26 P1 121.5(3) . . ?
C31 C26 P1 121.1(3) . . ?
C31 C26 C27 117.2(4) . . ?
C26 C27 H27 119.7 . . ?
C26 C27 C28 120.7(4) . . ?
C28 C27 H27 119.7 . . ?
C27 C28 H28 119.4 . . ?
C29 C28 C27 121.1(4) . . ?
C29 C28 H28 119.4 . . ?
C28 C29 H29 120.2 . . ?
C28 C29 C30 119.6(4) . . ?
C30 C29 H29 120.2 . . ?
C29 C30 H30 120.0 . . ?
C29 C30 C31 120.0(5) . . ?
C31 C30 H30 120.0 . . ?
C26 C31 C30 121.5(4) . . ?
C26 C31 H31 119.3 . . ?
C30 C31 H31 119.3 . . ?
S1 Zn1A P1 46.00(3) . . ?
N1 Zn1A P1 34.86(8) . . ?
N1 Zn1A S1 80.83(9) . . ?
C1 Zn1A P1 179.5(18) . . ?
C1 Zn1A S1 134.3(9) . . ?
C1 Zn1A N1 144.9(9) . . ?
C1A Zn1A P1 176.3(14) . . ?
C1A Zn1A S1 133.0(8) . . ?
C1A Zn1A N1 146.1(9) . . ?
Zn1A C1 H1A 107.2 . . ?
Zn1A C1 H1B 107.2 . . ?
H1A C1 H1B 106.8 . . ?
C2 C1 Zn1A 120.6(13) . . ?
C2 C1 H1A 107.2 . . ?
C2 C1 H1B 107.2 . . ?
C1 C2 H2A 109.5 . . ?
C1 C2 H2B 109.5 . . ?
C1 C2 H2C 109.5 . . ?
H2A C2 H2B 109.5 . . ?
H2A C2 H2C 109.5 . . ?
H2B C2 H2C 109.5 . . ?
Zn1A C1A H1AA 109.9 . . ?
Zn1A C1A H1AB 109.9 . . ?
H1AA C1A H1AB 108.3 . . ?
C2A C1A Zn1A 109.1(13) . . ?
C2A C1A H1AA 109.9 . . ?
C2A C1A H1AB 109.9 . . ?
C1A C2A H2AA 109.5 . . ?
C1A C2A H2AB 109.5 . . ?
C1A C2A H2AC 109.5 . . ?
H2AA C2A H2AB 109.5 . . ?
H2AA C2A H2AC 109.5 . . ?
H2AB C2A H2AC 109.5 . . ?

loop_
_geom_bond_atom_site_label_1
_geom_bond_atom_site_label_2
_geom_bond_distance
_geom_bond_site_symmetry_2
_geom_bond_publ_flag
P1 S1 2.0487(14) . ?
P1 N1 1.624(3) . ?
P1 N2 1.575(3) . ?
P1 C26 1.829(4) . ?
P1 Zn1A 2.7888(10) . ?
S1 Zn1A 2.3529(12) . ?
N1 C3 1.434(4) . ?
N1 Zn1A 1.979(3) . ?
N2 C15 1.314(4) . ?
N3 C15 1.376(5) . ?
N3 C16 1.391(5) . ?
N3 C18 1.492(5) . ?
N4 C15 1.383(5) . ?
N4 C17 1.386(5) . ?
N4 C22 1.490(5) . ?
C3 C4 1.407(5) . ?
C3 C8 1.400(5) . ?
C4 C5 1.390(5) . ?
C4 C9 1.506(5) . ?
C5 H5 0.9300 . ?
C5 C6 1.359(6) . ?
C6 H6 0.9300 . ?
C6 C7 1.357(6) . ?
C7 H7 0.9300 . ?
C7 C8 1.393(5) . ?
C8 C12 1.517(5) . ?
C9 H9 0.9800 . ?
C9 C10 1.538(6) . ?
C9 C11 1.514(6) . ?
C10 H10A 0.9600 . ?
C10 H10B 0.9600 . ?
C10 H10C 0.9600 . ?
C11 H11A 0.9600 . ?
C11 H11B 0.9600 . ?
C11 H11C 0.9600 . ?
C12 H12 0.9800 . ?
C12 C13 1.519(5) . ?
C12 C14 1.535(5) . ?
C13 H13A 0.9600 . ?
C13 H13B 0.9600 . ?
C13 H13C 0.9600 . ?
C14 H14A 0.9600 . ?
C14 H14B 0.9600 . ?
C14 H14C 0.9600 . ?
C16 H16 0.9300 . ?
C16 C17 1.321(6) . ?
C17 H17 0.9300 . ?
C18 C19 1.529(6) . ?
C18 C20 1.527(6) . ?
C18 C21 1.530(6) . ?
C19 H19A 0.9600 . ?
C19 H19B 0.9600 . ?
C19 H19C 0.9600 . ?
C20 H20A 0.9600 . ?
C20 H20B 0.9600 . ?
C20 H20C 0.9600 . ?
C21 H21A 0.9600 . ?
C21 H21B 0.9600 . ?
C21 H21C 0.9600 . ?
C22 C23 1.507(6) . ?
C22 C24 1.524(6) . ?
C22 C25 1.521(5) . ?
C23 H23A 0.9600 . ?
C23 H23B 0.9600 . ?
C23 H23C 0.9600 . ?
C24 H24A 0.9600 . ?
C24 H24B 0.9600 . ?
C24 H24C 0.9600 . ?
C25 H25A 0.9600 . ?
C25 H25B 0.9600 . ?
C25 H25C 0.9600 . ?
C26 C27 1.386(5) . ?
C26 C31 1.381(5) . ?
C27 H27 0.9300 . ?
C27 C28 1.387(6) . ?
C28 H28 0.9300 . ?
C28 C29 1.342(6) . ?
C29 H29 0.9300 . ?
C29 C30 1.370(6) . ?
C30 H30 0.9300 . ?
C30 C31 1.382(5) . ?
C31 H31 0.9300 . ?
Zn1A C1 1.940(11) . ?
Zn1A C1A 1.951(11) . ?
C1 H1A 0.9700 . ?
C1 H1B 0.9700 . ?
C1 C2 1.466(19) . ?
C2 H2A 0.9600 . ?
C2 H2B 0.9600 . ?
C2 H2C 0.9600 . ?
C1A H1AA 0.9700 . ?
C1A H1AB 0.9700 . ?
C1A C2A 1.50(2) . ?
C2A H2AA 0.9600 . ?
C2A H2AB 0.9600 . ?
C2A H2AC 0.9600 . ?

loop_
_geom_hbond_atom_site_label_D
_geom_hbond_atom_site_label_H
_geom_hbond_atom_site_label_A
_geom_hbond_distance_DH
_geom_hbond_distance_HA
_geom_hbond_distance_DA
_geom_hbond_angle_DHA
_geom_hbond_site_symmetry_A
C19 H19A S1 0.96 2.74 3.595(5) 148.4 .
C20 H20C S1 0.96 2.99 3.813(5) 145.1 .
C20 H20C N2 0.96 2.47 3.073(6) 120.4 .
C23 H23C N2 0.96 2.57 3.186(6) 121.9 .
C24 H24A N2 0.96 2.67 3.279(5) 122.0 .

loop_
_geom_torsion_atom_site_label_1
_geom_torsion_atom_site_label_2
_geom_torsion_atom_site_label_3
_geom_torsion_atom_site_label_4
_geom_torsion
_geom_torsion_site_symmetry_1
_geom_torsion_site_symmetry_2
_geom_torsion_site_symmetry_3
_geom_torsion_site_symmetry_4
_geom_torsion_publ_flag
P1 N1 C3 C4 104.9(4) . . . . ?
P1 N1 C3 C8 -79.1(4) . . . . ?
P1 N2 C15 N3 -85.8(6) . . . . ?
P1 N2 C15 N4 99.9(5) . . . . ?
P1 C26 C27 C28 174.9(4) . . . . ?
P1 C26 C31 C30 -175.4(3) . . . . ?
S1 P1 N1 C3 150.0(3) . . . . ?
S1 P1 N1 Zn1A -2.49(13) . . . . ?
S1 P1 N2 C15 92.6(5) . . . . ?
S1 P1 C26 C27 -96.3(3) . . . . ?
S1 P1 C26 C31 78.7(3) . . . . ?
N1 P1 N2 C15 -151.2(5) . . . . ?
N1 P1 C26 C27 156.8(3) . . . . ?
N1 P1 C26 C31 -28.2(4) . . . . ?
N1 C3 C4 C5 179.2(3) . . . . ?
N1 C3 C4 C9 1.0(5) . . . . ?
N1 C3 C8 C7 -178.3(3) . . . . ?
N1 C3 C8 C12 -1.8(5) . . . . ?
N2 P1 N1 C3 21.9(4) . . . . ?
N2 P1 N1 Zn1A -130.59(15) . . . . ?
N2 P1 C26 C27 31.7(4) . . . . ?
N2 P1 C26 C31 -153.3(3) . . . . ?
N3 C16 C17 N4 -1.4(6) . . . . ?
C3 C4 C5 C6 -1.3(6) . . . . ?
C3 C4 C9 C10 -151.6(4) . . . . ?
C3 C4 C9 C11 84.2(5) . . . . ?
C3 C8 C12 C13 127.6(4) . . . . ?
C3 C8 C12 C14 -108.1(4) . . . . ?
C4 C3 C8 C7 -2.4(5) . . . . ?
C4 C3 C8 C12 174.2(3) . . . . ?
C4 C5 C6 C7 -1.5(6) . . . . ?
C5 C4 C9 C10 30.2(6) . . . . ?
C5 C4 C9 C11 -94.0(5) . . . . ?
C5 C6 C7 C8 2.4(6) . . . . ?
C6 C7 C8 C3 -0.5(6) . . . . ?
C6 C7 C8 C12 -177.2(4) . . . . ?
C7 C8 C12 C13 -55.8(5) . . . . ?
C7 C8 C12 C14 68.4(4) . . . . ?
C8 C3 C4 C5 3.2(5) . . . . ?
C8 C3 C4 C9 -174.9(3) . . . . ?
C9 C4 C5 C6 176.9(4) . . . . ?
C15 N3 C16 C17 1.9(5) . . . . ?
C15 N3 C18 C19 75.3(5) . . . . ?
C15 N3 C18 C20 -47.7(5) . . . . ?
C15 N3 C18 C21 -167.1(4) . . . . ?
C15 N4 C17 C16 0.3(6) . . . . ?
C15 N4 C22 C23 -58.1(5) . . . . ?
C15 N4 C22 C24 63.6(5) . . . . ?
C15 N4 C22 C25 -177.8(4) . . . . ?
C16 N3 C15 N2 -176.9(4) . . . . ?
C16 N3 C15 N4 -1.7(4) . . . . ?
C16 N3 C18 C19 -106.9(4) . . . . ?
C16 N3 C18 C20 130.1(4) . . . . ?
C16 N3 C18 C21 10.7(6) . . . . ?
C17 N4 C15 N2 176.2(4) . . . . ?
C17 N4 C15 N3 0.9(4) . . . . ?
C17 N4 C22 C23 131.9(4) . . . . ?
C17 N4 C22 C24 -106.5(5) . . . . ?
C17 N4 C22 C25 12.1(6) . . . . ?
C18 N3 C15 N2 1.3(6) . . . . ?
C18 N3 C15 N4 176.4(3) . . . . ?
C18 N3 C16 C17 -176.3(4) . . . . ?
C22 N4 C15 N2 4.9(6) . . . . ?
C22 N4 C15 N3 -170.4(4) . . . . ?
C22 N4 C17 C16 172.0(4) . . . . ?
C26 P1 N1 C3 -101.6(3) . . . . ?
C26 P1 N1 Zn1A 105.97(16) . . . . ?
C26 P1 N2 C15 -24.5(5) . . . . ?
C26 C27 C28 C29 -0.3(8) . . . . ?
C27 C26 C31 C30 -0.2(6) . . . . ?
C27 C28 C29 C30 1.4(8) . . . . ?
C28 C29 C30 C31 -1.9(8) . . . . ?
C29 C30 C31 C26 1.3(7) . . . . ?
C31 C26 C27 C28 -0.3(6) . . . . ?
Zn1A P1 N1 C3 152.5(4) . . . . ?
Zn1A P1 N2 C15 162.3(4) . . . . ?
Zn1A P1 C26 C27 -153.9(3) . . . . ?
Zn1A P1 C26 C31 21.1(4) . . . . ?
Zn1A N1 C3 C4 -108.8(3) . . . . ?
Zn1A N1 C3 C8 67.1(4) . . . . ?
